data_2234124
loop_
_publ_author_name
'Volz, Daniel'
'Nieger, Martin'
'Br\"ase, Stefan'

_publ_section_title
;
 Di-\m-iodido-bis{[(<i>R</i>)-(+)-2,2'-bis(diphenylphosphanyl)-1,1'-binaphthyl-\k^2^<i>P</i>,<i>P</i>']copper(I)}
 0.67-hydrate
;
_journal_coeditor_code BT5845
_journal_issue 4
_journal_name_full 'Acta Crystallographica Section E'
_journal_page_first m466
_journal_page_last m467
_journal_paper_doi 10.1107/S1600536812011051
_journal_volume 68
_journal_year 2012
_chemical_formula_iupac '[Cu2 I2 (C44 H32 P2)2], 0.67H2 O'
_chemical_formula_moiety 'C88 H64 Cu2 I2 P4, 0.67(H2 O)'
_chemical_formula_sum 'C88 H65.33 Cu2 I2 O0.67 P4'
_chemical_formula_weight 1638.16
_chemical_name_systematic
;
Di-\m-iodido-bis{[(<i>R</i>)-(+)-2,2'-bis(diphenylphosphanyl)-
1,1'-binaphthyl-\k^2^<i>P</i>,<i>P</i>']copper(I)} 0.67-hydrate
;
_space_group_IT_number 173
_symmetry_cell_setting hexagonal
_symmetry_space_group_name_Hall 'P 6c'
_symmetry_space_group_name_H-M 'P 63'
_atom_sites_solution_hydrogens geom
_atom_sites_solution_primary direct
_atom_sites_solution_secondary difmap
_audit_creation_method SHELXL-97
_cell_angle_alpha 90.00
_cell_angle_beta 90.00
_cell_angle_gamma 120.00
_cell_formula_units_Z 6
_cell_length_a 25.573(3)
_cell_length_b 25.573(3)
_cell_length_c 18.593(2)
_cell_measurement_reflns_used 482
_cell_measurement_temperature 123(2)
_cell_measurement_theta_max 25.0
_cell_measurement_theta_min 2.5
_cell_volume 10530(2)
_computing_cell_refinement 'EVALCCD (Duisenberg <i>et al.</i>, 2003)'
_computing_data_collection 'COLLECT (Nonius, 1998)'
_computing_data_reduction 'EVALCCD (Duisenberg <i>et al.</i>, 2003)'
_computing_molecular_graphics 'SHELXL-Plus (Sheldrick, 2008)'
_computing_publication_material 'SHELXL97 (Sheldrick, 2008)'
_computing_structure_refinement 'SHELXL97 (Sheldrick, 2008)'
_computing_structure_solution 'SHELXS97 (Sheldrick, 2008)'
_diffrn_ambient_temperature 123(2)
_diffrn_measured_fraction_theta_full 0.998
_diffrn_measured_fraction_theta_max 0.998
_diffrn_measurement_device_type 'Bruker--Nonius KappaCCD'
_diffrn_measurement_method 'rotation in \f and \w, 1 \%'
_diffrn_radiation_monochromator graphite
_diffrn_radiation_source 'fine-focus sealed tube'
_diffrn_radiation_type MoK\a
_diffrn_radiation_wavelength 0.71073
_diffrn_reflns_av_R_equivalents 0.0413
_diffrn_reflns_av_sigmaI/netI 0.0174
_diffrn_reflns_limit_h_max 33
_diffrn_reflns_limit_h_min -33
_diffrn_reflns_limit_k_max 33
_diffrn_reflns_limit_k_min -33
_diffrn_reflns_limit_l_max 24
_diffrn_reflns_limit_l_min -24
_diffrn_reflns_number 187180
_diffrn_reflns_theta_full 27.48
_diffrn_reflns_theta_max 27.48
_diffrn_reflns_theta_min 2.97
_exptl_absorpt_coefficient_mu 1.626
_exptl_absorpt_correction_T_max 0.8014
_exptl_absorpt_correction_T_min 0.6957
_exptl_absorpt_correction_type multi-scan
_exptl_absorpt_process_details '(SADABS; Sheldrick, 1996)'
_exptl_crystal_colour yellow
_exptl_crystal_density_diffrn 1.550
_exptl_crystal_density_method 'not measured'
_exptl_crystal_description blocks
_exptl_crystal_F_000 4936
_exptl_crystal_size_max 0.40
_exptl_crystal_size_mid 0.20
_exptl_crystal_size_min 0.15
_platon_squeeze_details
;
 4 disordered water molecules per unit cell, 2 disordered
 water (s.o.f.= 0.33333) around 3-fold axis in 0,0,z and
 0,0,z+0.5
;
_refine_diff_density_max 1.624
_refine_diff_density_min -0.567
_refine_ls_abs_structure_details 'Flack (1983), 7802 Friedel pairs'
_refine_ls_abs_structure_Flack -0.014(9)
_refine_ls_extinction_method none
_refine_ls_goodness_of_fit_ref 1.091
_refine_ls_hydrogen_treatment constr
_refine_ls_matrix_type full
_refine_ls_number_parameters 873
_refine_ls_number_reflns 16098
_refine_ls_number_restraints 1
_refine_ls_restrained_S_all 1.091
_refine_ls_R_factor_all 0.0351
_refine_ls_R_factor_gt 0.0299
_refine_ls_shift/su_max 0.003
_refine_ls_shift/su_mean 0.000
_refine_ls_structure_factor_coef Fsqd
_refine_ls_weighting_details 'calc w=1/[\s^2^(Fo^2^)+(0.0381P)^2^+15.8300P] where P=(Fo^2^+2Fc^2^)/3'
_refine_ls_weighting_scheme calc
_refine_ls_wR_factor_gt 0.0765
_refine_ls_wR_factor_ref 0.0811
_reflns_number_gt 15085
_reflns_number_total 16098
_reflns_threshold_expression I>2\s(I)
_cod_data_source_file bt5845.cif
_cod_data_source_block I
_cod_depositor_comments
;
 Marking attached hydrogen atoms.

 Antanas Vaitkus,
 2017-08-07
;
_cod_database_code 2234124
_cod_database_fobs_code 2234124

loop_
_symmetry_equiv_pos_as_xyz
'x, y, z'
'-y, x-y, z'
'-x+y, -x, z'
'-x, -y, z+1/2'
'y, -x+y, z+1/2'
'x-y, x, z+1/2'

loop_
_atom_site_type_symbol
_atom_site_label
_atom_site_fract_x
_atom_site_fract_y
_atom_site_fract_z
_atom_site_U_iso_or_equiv
_atom_site_adp_type
_atom_site_calc_flag
_atom_site_refinement_flags
_atom_site_occupancy
_atom_site_symmetry_multiplicity
_atom_site_attached_hydrogens
I I1 0.649693(11) 0.635358(10) 0.530482(12) 0.02538(6) Uani d . 1 1 0
I I2 0.639453(10) 0.634461(10) 0.752730(11) 0.02365(5) Uani d . 1 1 0
Cu Cu1 0.587858(17) 0.564088(17) 0.63856(3) 0.02186(8) Uani d . 1 1 0
Cu Cu2 0.664298(19) 0.707200(18) 0.64190(3) 0.02543(9) Uani d . 1 1 0
P P1 0.60181(4) 0.48336(4) 0.65234(5) 0.02005(17) Uani d . 1 1 0
P P2 0.48484(4) 0.51442(4) 0.62751(5) 0.02196(18) Uani d . 1 1 0
P P3 0.61597(4) 0.76126(4) 0.65309(5) 0.02046(18) Uani d . 1 1 0
P P4 0.76011(4) 0.78585(4) 0.62223(5) 0.02411(19) Uani d . 1 1 0
C C1 0.53582(15) 0.43087(16) 0.70518(18) 0.0185(6) Uani d . 1 1 0
C C2 0.54183(17) 0.43578(17) 0.78088(19) 0.0233(7) Uani d . 1 1 0
H H2 0.5801 0.4627 0.8013 0.028 Uiso calc R 1 1 0
C C3 0.49428(18) 0.40297(17) 0.82468(19) 0.0240(7) Uani d . 1 1 0
H H3 0.4988 0.4090 0.8752 0.029 Uiso calc R 1 1 0
C C4 0.43803(18) 0.35992(18) 0.7960(2) 0.0241(8) Uani d . 1 1 0
C C5 0.38897(19) 0.32306(19) 0.8411(2) 0.0297(8) Uani d . 1 1 0
H H5 0.3935 0.3276 0.8918 0.036 Uiso calc R 1 1 0
C C6 0.3358(2) 0.2816(2) 0.8129(2) 0.0352(9) Uani d . 1 1 0
H H6 0.3032 0.2567 0.8440 0.042 Uiso calc R 1 1 0
C C7 0.32773(17) 0.27438(18) 0.7383(2) 0.0299(8) Uani d . 1 1 0
H H7 0.2902 0.2442 0.7191 0.036 Uiso calc R 1 1 0
C C8 0.37409(17) 0.31097(17) 0.6931(2) 0.0253(7) Uani d . 1 1 0
H H8 0.3679 0.3068 0.6426 0.030 Uiso calc R 1 1 0
C C9 0.43090(17) 0.35477(17) 0.72019(19) 0.0225(7) Uani d . 1 1 0
C C10 0.48000(16) 0.39400(16) 0.67476(18) 0.0188(7) Uani d . 1 1 0
C C11 0.46868(15) 0.39819(16) 0.59613(18) 0.0188(7) Uani d . 1 1 0
C C12 0.45826(15) 0.35021(16) 0.54791(18) 0.0202(7) Uani d . 1 1 0
C C13 0.45643(16) 0.29703(17) 0.5715(2) 0.0255(7) Uani d . 1 1 0
H H13 0.4620 0.2924 0.6211 0.031 Uiso calc R 1 1 0
C C14 0.44686(17) 0.25196(17) 0.5250(2) 0.0301(8) Uani d . 1 1 0
H H14 0.4453 0.2162 0.5421 0.036 Uiso calc R 1 1 0
C C15 0.43927(19) 0.2588(2) 0.4508(2) 0.0348(9) Uani d . 1 1 0
H H15 0.4330 0.2276 0.4181 0.042 Uiso calc R 1 1 0
C C16 0.44089(18) 0.30915(19) 0.4261(2) 0.0313(8) Uani d . 1 1 0
H H16 0.4360 0.3132 0.3761 0.038 Uiso calc R 1 1 0
C C17 0.44978(16) 0.35621(18) 0.4740(2) 0.0249(8) Uani d . 1 1 0
C C18 0.44980(17) 0.40842(18) 0.44962(18) 0.0262(8) Uani d . 1 1 0
H H18 0.4446 0.4128 0.3998 0.031 Uiso calc R 1 1 0
C C19 0.45718(17) 0.45264(17) 0.49620(19) 0.0254(7) Uani d . 1 1 0
H H19 0.4560 0.4869 0.4786 0.031 Uiso calc R 1 1 0
C C20 0.46665(15) 0.44849(16) 0.57057(19) 0.0206(7) Uani d . 1 1 0
C C21 0.60440(15) 0.43927(17) 0.57674(19) 0.0226(7) Uani d . 1 1 0
C C22 0.6177(2) 0.4643(2) 0.5096(2) 0.0352(9) Uani d . 1 1 0
H H22 0.6254 0.5043 0.5025 0.042 Uiso calc R 1 1 0
C C23 0.6200(2) 0.4309(3) 0.4512(2) 0.0448(12) Uani d . 1 1 0
H H23 0.6296 0.4484 0.4046 0.054 Uiso calc R 1 1 0
C C24 0.6084(2) 0.3732(2) 0.4613(2) 0.0408(11) Uani d . 1 1 0
H H24 0.6093 0.3503 0.4215 0.049 Uiso calc R 1 1 0
C C25 0.59558(17) 0.34817(19) 0.5282(3) 0.0355(9) Uani d . 1 1 0
H H25 0.5881 0.3082 0.5350 0.043 Uiso calc R 1 1 0
C C26 0.59347(16) 0.38085(18) 0.5860(2) 0.0285(8) Uani d . 1 1 0
H H26 0.5844 0.3632 0.6326 0.034 Uiso calc R 1 1 0
C C27 0.66515(17) 0.48976(18) 0.7048(2) 0.0255(7) Uani d . 1 1 0
C C28 0.71805(17) 0.5444(2) 0.7045(2) 0.0304(8) Uani d . 1 1 0
H H28 0.7199 0.5781 0.6808 0.037 Uiso calc R 1 1 0
C C29 0.76995(18) 0.5502(2) 0.7397(2) 0.0386(10) Uani d . 1 1 0
H H29 0.8069 0.5876 0.7391 0.046 Uiso calc R 1 1 0
C C30 0.7660(2) 0.5013(2) 0.7746(2) 0.0419(11) Uani d . 1 1 0
H H30 0.8007 0.5052 0.7983 0.050 Uiso calc R 1 1 0
C C31 0.7136(2) 0.4469(2) 0.7763(3) 0.0417(10) Uani d . 1 1 0
H H31 0.7118 0.4135 0.8010 0.050 Uiso calc R 1 1 0
C C32 0.66275(18) 0.4411(2) 0.7411(2) 0.0338(9) Uani d . 1 1 0
H H32 0.6261 0.4034 0.7420 0.041 Uiso calc R 1 1 0
C C33 0.43621(16) 0.48265(16) 0.7058(2) 0.0234(7) Uani d . 1 1 0
C C34 0.45836(17) 0.50764(17) 0.7731(2) 0.0262(8) Uani d . 1 1 0
H H34 0.4989 0.5396 0.7778 0.031 Uiso calc R 1 1 0
C C35 0.42181(19) 0.48635(19) 0.8332(2) 0.0310(8) Uani d . 1 1 0
H H35 0.4371 0.5038 0.8790 0.037 Uiso calc R 1 1 0
C C36 0.36272(19) 0.4395(2) 0.8265(2) 0.0338(9) Uani d . 1 1 0
H H36 0.3375 0.4247 0.8678 0.041 Uiso calc R 1 1 0
C C37 0.34066(17) 0.41437(18) 0.7596(2) 0.0316(8) Uani d . 1 1 0
H H37 0.3002 0.3823 0.7550 0.038 Uiso calc R 1 1 0
C C38 0.37709(17) 0.43557(17) 0.6996(2) 0.0267(8) Uani d . 1 1 0
H H38 0.3617 0.4179 0.6539 0.032 Uiso calc R 1 1 0
C C39 0.45006(17) 0.55435(17) 0.5848(2) 0.0258(7) Uani d . 1 1 0
C C40 0.48143(19) 0.59543(18) 0.5306(2) 0.0327(8) Uani d . 1 1 0
H H40 0.5184 0.5997 0.5136 0.039 Uiso calc R 1 1 0
C C41 0.4592(2) 0.6308(2) 0.5007(3) 0.0395(10) Uani d . 1 1 0
H H41 0.4812 0.6588 0.4635 0.047 Uiso calc R 1 1 0
C C42 0.4067(2) 0.6252(2) 0.5245(3) 0.0418(10) Uani d . 1 1 0
H H42 0.3914 0.6486 0.5035 0.050 Uiso calc R 1 1 0
C C43 0.3753(2) 0.5855(2) 0.5792(3) 0.0419(10) Uani d . 1 1 0
H H43 0.3390 0.5825 0.5967 0.050 Uiso calc R 1 1 0
C C44 0.3965(2) 0.5498(2) 0.6091(2) 0.0343(9) Uani d . 1 1 0
H H44 0.3742 0.5220 0.6463 0.041 Uiso calc R 1 1 0
C C45 0.67026(16) 0.83028(16) 0.70100(18) 0.0206(7) Uani d . 1 1 0
C C46 0.66571(18) 0.83087(18) 0.7775(2) 0.0270(8) Uani d . 1 1 0
H H46 0.6325 0.7980 0.8008 0.032 Uiso calc R 1 1 0
C C47 0.70765(19) 0.87730(19) 0.8177(2) 0.0293(8) Uani d . 1 1 0
H H47 0.7040 0.8762 0.8686 0.035 Uiso calc R 1 1 0
C C48 0.75699(17) 0.92745(17) 0.7837(2) 0.0253(7) Uani d . 1 1 0
C C49 0.80224(19) 0.9761(2) 0.8245(2) 0.0334(9) Uani d . 1 1 0
H H49 0.7999 0.9755 0.8755 0.040 Uiso calc R 1 1 0
C C50 0.84912(19) 1.02371(19) 0.7901(3) 0.0361(10) Uani d . 1 1 0
H H50 0.8789 1.0563 0.8177 0.043 Uiso calc R 1 1 0
C C51 0.85406(18) 1.02537(19) 0.7159(3) 0.0346(9) Uani d . 1 1 0
H H51 0.8866 1.0592 0.6930 0.042 Uiso calc R 1 1 0
C C52 0.81193(17) 0.97827(17) 0.6756(2) 0.0271(8) Uani d . 1 1 0
H H52 0.8158 0.9794 0.6247 0.033 Uiso calc R 1 1 0
C C53 0.76274(17) 0.92790(17) 0.7087(2) 0.0235(7) Uani d . 1 1 0
C C54 0.71932(15) 0.87694(15) 0.66794(18) 0.0182(6) Uani d . 1 1 0
C C55 0.72983(16) 0.87513(16) 0.58945(19) 0.0220(7) Uani d . 1 1 0
C C56 0.71696(16) 0.91078(16) 0.54075(19) 0.0238(7) Uani d . 1 1 0
C C57 0.69856(16) 0.95133(17) 0.5653(2) 0.0249(7) Uani d . 1 1 0
H H57 0.6956 0.9564 0.6155 0.030 Uiso calc R 1 1 0
C C58 0.68494(18) 0.98328(17) 0.5177(2) 0.0296(8) Uani d . 1 1 0
H H58 0.6729 1.0106 0.5351 0.036 Uiso calc R 1 1 0
C C59 0.68847(19) 0.97635(18) 0.4432(2) 0.0316(8) Uani d . 1 1 0
H H59 0.6790 0.9990 0.4106 0.038 Uiso calc R 1 1 0
C C60 0.70551(18) 0.93721(19) 0.4180(2) 0.0310(8) Uani d . 1 1 0
H H60 0.7074 0.9323 0.3676 0.037 Uiso calc R 1 1 0
C C61 0.72060(18) 0.90340(18) 0.4664(2) 0.0274(8) Uani d . 1 1 0
C C62 0.7374(2) 0.8621(2) 0.4412(2) 0.0330(9) Uani d . 1 1 0
H H62 0.7392 0.8566 0.3909 0.040 Uiso calc R 1 1 0
C C63 0.75106(19) 0.8299(2) 0.4882(2) 0.0318(9) Uani d . 1 1 0
H H63 0.7621 0.8021 0.4700 0.038 Uiso calc R 1 1 0
C C64 0.74921(17) 0.83683(18) 0.5631(2) 0.0256(8) Uani d . 1 1 0
C C65 0.54671(16) 0.73259(17) 0.70608(19) 0.0234(7) Uani d . 1 1 0
C C66 0.51108(17) 0.67069(18) 0.7147(2) 0.0281(8) Uani d . 1 1 0
H H66 0.5250 0.6447 0.6978 0.034 Uiso calc R 1 1 0
C C67 0.45519(17) 0.64653(18) 0.7477(2) 0.0335(8) Uani d . 1 1 0
H H67 0.4308 0.6040 0.7529 0.040 Uiso calc R 1 1 0
C C68 0.43473(18) 0.68321(19) 0.7728(2) 0.0330(9) Uani d . 1 1 0
H H68 0.3958 0.6662 0.7941 0.040 Uiso calc R 1 1 0
C C69 0.4709(2) 0.74537(19) 0.7673(2) 0.0336(9) Uani d . 1 1 0
H H69 0.4575 0.7711 0.7864 0.040 Uiso calc R 1 1 0
C C70 0.52652(19) 0.76983(18) 0.7339(2) 0.0317(9) Uani d . 1 1 0
H H70 0.5512 0.8124 0.7300 0.038 Uiso calc R 1 1 0
C C71 0.59484(17) 0.78534(16) 0.5708(2) 0.0243(7) Uani d . 1 1 0
C C72 0.57366(19) 0.82556(19) 0.5709(2) 0.0306(8) Uani d . 1 1 0
H H72 0.5699 0.8420 0.6151 0.037 Uiso calc R 1 1 0
C C73 0.5579(2) 0.8420(2) 0.5071(2) 0.0349(9) Uani d . 1 1 0
H H73 0.5443 0.8705 0.5075 0.042 Uiso calc R 1 1 0
C C74 0.5617(2) 0.81693(19) 0.4427(2) 0.0342(9) Uani d . 1 1 0
H H74 0.5500 0.8273 0.3989 0.041 Uiso calc R 1 1 0
C C75 0.5827(2) 0.77695(19) 0.4428(2) 0.0355(9) Uani d . 1 1 0
H H75 0.5859 0.7600 0.3987 0.043 Uiso calc R 1 1 0
C C76 0.59936(19) 0.76105(18) 0.5067(2) 0.0300(8) Uani d . 1 1 0
H H76 0.6139 0.7334 0.5060 0.036 Uiso calc R 1 1 0
C C77 0.81622(19) 0.7730(2) 0.5766(2) 0.0331(9) Uani d . 1 1 0
C C78 0.8623(2) 0.8159(2) 0.5340(3) 0.0451(11) Uani d . 1 1 0
H H78 0.8633 0.8526 0.5225 0.054 Uiso calc R 1 1 0
C C79 0.9070(3) 0.8050(3) 0.5080(3) 0.0619(16) Uani d . 1 1 0
H H79 0.9385 0.8345 0.4789 0.074 Uiso calc R 1 1 0
C C80 0.9062(3) 0.7533(4) 0.5236(4) 0.072(2) Uani d . 1 1 0
H H80 0.9374 0.7467 0.5061 0.086 Uiso calc R 1 1 0
C C81 0.8609(3) 0.7105(3) 0.5644(4) 0.0647(18) Uani d . 1 1 0
H H81 0.8601 0.6737 0.5743 0.078 Uiso calc R 1 1 0
C C82 0.8154(2) 0.7200(2) 0.5920(3) 0.0468(12) Uani d . 1 1 0
H H82 0.7842 0.6901 0.6210 0.056 Uiso calc R 1 1 0
C C83 0.80673(18) 0.83112(18) 0.6976(2) 0.0277(8) Uani d . 1 1 0
C C84 0.7904(2) 0.80764(18) 0.7662(2) 0.0352(9) Uani d . 1 1 0
H H84 0.7546 0.7700 0.7736 0.042 Uiso calc R 1 1 0
C C85 0.8268(3) 0.8394(2) 0.8243(3) 0.0452(12) Uani d . 1 1 0
H H85 0.8155 0.8233 0.8714 0.054 Uiso calc R 1 1 0
C C86 0.8786(2) 0.8938(2) 0.8144(3) 0.0463(12) Uani d . 1 1 0
H H86 0.9029 0.9155 0.8544 0.056 Uiso calc R 1 1 0
C C87 0.89505(18) 0.9166(2) 0.7461(3) 0.0421(10) Uani d . 1 1 0
H H87 0.9312 0.9539 0.7390 0.050 Uiso calc R 1 1 0
C C88 0.85970(18) 0.8859(2) 0.6876(2) 0.0331(9) Uani d . 1 1 0
H H88 0.8716 0.9021 0.6406 0.040 Uiso calc R 1 1 0
O O1W 0.9617(5) 1.0055(5) 0.5573(6) 0.051(3) Uiso d P 0.33 1 2
O O2W 0.9552(6) 0.9714(7) 0.4700(8) 0.073(4) Uiso d P 0.33 1 2

loop_
_atom_site_aniso_label
_atom_site_aniso_U_11
_atom_site_aniso_U_22
_atom_site_aniso_U_33
_atom_site_aniso_U_12
_atom_site_aniso_U_13
_atom_site_aniso_U_23
I1 0.03306(12) 0.02501(11) 0.01841(11) 0.01478(10) -0.00013(10) -0.00215(10)
I2 0.02630(11) 0.02620(11) 0.01602(10) 0.01130(9) -0.00312(9) -0.00279(9)
Cu1 0.02024(18) 0.02337(19) 0.02140(18) 0.01048(15) -0.00347(18) -0.00214(19)
Cu2 0.0336(2) 0.02417(19) 0.02182(18) 0.01691(18) -0.0005(2) -0.0017(2)
P1 0.0178(4) 0.0251(4) 0.0184(4) 0.0116(3) -0.0038(3) -0.0039(3)
P2 0.0194(4) 0.0235(4) 0.0246(5) 0.0120(3) -0.0048(3) -0.0018(3)
P3 0.0219(4) 0.0192(4) 0.0195(5) 0.0097(3) -0.0004(3) -0.0032(3)
P4 0.0265(4) 0.0266(4) 0.0236(5) 0.0166(4) -0.0006(3) -0.0030(3)
C1 0.0208(16) 0.0232(16) 0.0174(15) 0.0155(14) -0.0018(12) -0.0021(12)
C2 0.0258(17) 0.0279(18) 0.0212(16) 0.0171(15) -0.0071(13) -0.0043(14)
C3 0.036(2) 0.0310(19) 0.0171(16) 0.0261(17) -0.0051(14) -0.0045(14)
C4 0.033(2) 0.0298(19) 0.0214(17) 0.0243(17) 0.0031(14) 0.0024(14)
C5 0.040(2) 0.037(2) 0.0197(17) 0.0254(19) 0.0068(16) 0.0057(15)
C6 0.037(2) 0.038(2) 0.034(2) 0.0216(19) 0.0128(17) 0.0121(18)
C7 0.0227(17) 0.0304(19) 0.034(2) 0.0114(15) 0.0015(15) 0.0056(15)
C8 0.0240(18) 0.0294(19) 0.0244(17) 0.0149(16) -0.0005(14) 0.0017(14)
C9 0.0251(18) 0.0256(18) 0.0228(17) 0.0172(15) 0.0004(14) -0.0008(14)
C10 0.0203(16) 0.0226(16) 0.0184(16) 0.0144(14) -0.0023(12) -0.0036(13)
C11 0.0135(15) 0.0240(17) 0.0177(15) 0.0084(13) -0.0010(12) -0.0014(13)
C12 0.0160(15) 0.0244(17) 0.0177(16) 0.0081(13) 0.0011(12) 0.0004(12)
C13 0.0243(18) 0.0325(19) 0.0218(17) 0.0157(16) -0.0030(14) -0.0037(14)
C14 0.0313(19) 0.0264(17) 0.033(2) 0.0148(15) -0.0024(17) -0.0049(16)
C15 0.035(2) 0.037(2) 0.030(2) 0.0156(18) -0.0058(17) -0.0171(17)
C16 0.030(2) 0.035(2) 0.0202(17) 0.0097(17) -0.0019(14) -0.0091(15)
C17 0.0172(16) 0.0320(19) 0.0195(17) 0.0079(15) -0.0028(13) -0.0037(14)
C18 0.0264(18) 0.0331(19) 0.0133(15) 0.0107(16) -0.0017(13) 0.0008(14)
C19 0.0228(17) 0.0282(19) 0.0217(17) 0.0100(15) -0.0041(13) 0.0020(14)
C20 0.0154(15) 0.0229(16) 0.0208(16) 0.0076(13) -0.0058(12) -0.0039(13)
C21 0.0168(16) 0.0337(19) 0.0237(17) 0.0173(15) -0.0071(13) -0.0110(14)
C22 0.047(2) 0.049(2) 0.0264(19) 0.037(2) -0.0019(17) -0.0069(17)
C23 0.070(3) 0.076(3) 0.0167(18) 0.057(3) -0.0030(19) -0.005(2)
C24 0.048(3) 0.063(3) 0.032(2) 0.043(3) -0.0164(19) -0.023(2)
C25 0.0279(19) 0.039(2) 0.046(2) 0.0216(17) -0.0080(19) -0.015(2)
C26 0.0192(17) 0.0300(19) 0.038(2) 0.0138(15) -0.0017(15) -0.0050(16)
C27 0.0222(17) 0.037(2) 0.0220(17) 0.0181(16) -0.0029(14) -0.0067(15)
C28 0.0218(18) 0.039(2) 0.030(2) 0.0141(17) -0.0001(15) -0.0077(16)
C29 0.0184(17) 0.052(3) 0.037(2) 0.0121(18) 0.0003(16) -0.015(2)
C30 0.031(2) 0.069(3) 0.037(2) 0.033(2) -0.0105(18) -0.016(2)
C31 0.036(2) 0.060(3) 0.042(2) 0.034(2) -0.0089(19) -0.007(2)
C32 0.0280(19) 0.039(2) 0.041(2) 0.0221(17) -0.0088(17) -0.0050(18)
C33 0.0234(17) 0.0246(17) 0.0284(19) 0.0167(15) -0.0007(14) -0.0013(14)
C34 0.0262(18) 0.0252(17) 0.0304(19) 0.0153(15) -0.0041(14) -0.0065(14)
C35 0.034(2) 0.039(2) 0.029(2) 0.0254(18) -0.0021(16) -0.0059(16)
C36 0.034(2) 0.044(2) 0.036(2) 0.029(2) 0.0117(17) 0.0076(18)
C37 0.0248(17) 0.0329(19) 0.044(2) 0.0195(16) 0.0018(17) 0.0041(18)
C38 0.0245(18) 0.0287(19) 0.0312(19) 0.0165(16) -0.0033(15) -0.0025(15)
C39 0.0247(18) 0.0249(18) 0.0272(18) 0.0119(15) -0.0090(14) -0.0009(14)
C40 0.039(2) 0.039(2) 0.0257(18) 0.0238(18) -0.0016(18) 0.0038(18)
C41 0.048(3) 0.042(2) 0.035(2) 0.028(2) -0.0051(19) 0.0098(19)
C42 0.049(3) 0.039(2) 0.050(3) 0.031(2) -0.007(2) 0.002(2)
C43 0.042(3) 0.045(3) 0.051(3) 0.032(2) -0.003(2) 0.002(2)
C44 0.035(2) 0.034(2) 0.042(2) 0.0234(18) -0.0024(18) -0.0005(17)
C45 0.0253(17) 0.0226(17) 0.0175(16) 0.0147(14) -0.0016(13) -0.0030(13)
C46 0.0308(19) 0.0293(19) 0.0208(17) 0.0150(16) 0.0015(14) -0.0004(14)
C47 0.041(2) 0.036(2) 0.0162(16) 0.0235(19) -0.0024(15) -0.0038(15)
C48 0.0273(18) 0.0234(17) 0.0301(18) 0.0163(15) -0.0057(15) -0.0054(14)
C49 0.036(2) 0.036(2) 0.035(2) 0.0232(19) -0.0115(17) -0.0134(17)
C50 0.026(2) 0.030(2) 0.050(3) 0.0126(17) -0.0142(18) -0.0200(19)
C51 0.0211(19) 0.027(2) 0.051(3) 0.0089(16) -0.0045(17) -0.0088(18)
C52 0.0247(18) 0.0278(19) 0.0303(19) 0.0142(16) -0.0016(15) -0.0018(15)
C53 0.0236(17) 0.0229(17) 0.0264(18) 0.0134(15) -0.0019(14) -0.0030(14)
C54 0.0197(16) 0.0188(15) 0.0183(15) 0.0113(13) -0.0013(12) -0.0031(12)
C55 0.0199(16) 0.0217(17) 0.0217(18) 0.0084(14) 0.0007(13) 0.0002(13)
C56 0.0240(16) 0.0225(16) 0.0216(17) 0.0091(14) 0.0014(13) 0.0019(13)
C57 0.0253(18) 0.0250(18) 0.0232(17) 0.0117(15) -0.0021(14) 0.0015(14)
C58 0.035(2) 0.0280(18) 0.028(2) 0.0175(16) -0.0032(15) 0.0018(15)
C59 0.038(2) 0.0287(19) 0.0259(19) 0.0147(17) -0.0045(16) 0.0071(15)
C60 0.030(2) 0.036(2) 0.0220(18) 0.0132(17) 0.0022(14) 0.0063(15)
C61 0.0280(19) 0.0297(19) 0.0228(18) 0.0132(16) 0.0040(14) 0.0038(15)
C62 0.040(2) 0.046(2) 0.0166(17) 0.024(2) 0.0059(16) 0.0013(16)
C63 0.036(2) 0.044(2) 0.0261(19) 0.0282(19) 0.0056(16) 0.0006(16)
C64 0.0255(18) 0.0312(19) 0.0231(17) 0.0163(16) 0.0020(14) -0.0035(15)
C65 0.0235(17) 0.0257(18) 0.0196(16) 0.0113(15) 0.0015(13) -0.0020(13)
C66 0.0253(18) 0.0268(19) 0.033(2) 0.0139(16) -0.0033(15) -0.0011(15)
C67 0.0229(17) 0.0297(19) 0.039(2) 0.0067(15) -0.0014(17) 0.0018(18)
C68 0.0279(19) 0.039(2) 0.031(2) 0.0161(17) 0.0058(15) 0.0025(16)
C69 0.040(2) 0.038(2) 0.031(2) 0.0263(19) 0.0052(17) -0.0010(16)
C70 0.035(2) 0.0247(18) 0.033(2) 0.0135(17) 0.0052(16) 0.0001(15)
C71 0.0252(18) 0.0238(17) 0.0243(17) 0.0126(15) -0.0040(14) -0.0014(14)
C72 0.035(2) 0.033(2) 0.0263(19) 0.0196(18) 0.0011(16) -0.0017(16)
C73 0.040(2) 0.039(2) 0.035(2) 0.026(2) -0.0037(17) -0.0021(17)
C74 0.041(2) 0.036(2) 0.0276(19) 0.0206(19) -0.0063(17) 0.0009(17)
C75 0.055(3) 0.034(2) 0.0223(19) 0.026(2) -0.0052(18) -0.0074(16)
C76 0.038(2) 0.0293(19) 0.0273(18) 0.0201(17) -0.0027(16) -0.0038(15)
C77 0.035(2) 0.040(2) 0.032(2) 0.0255(19) -0.0069(17) -0.0118(17)
C78 0.042(2) 0.066(3) 0.040(2) 0.037(2) 0.006(2) 0.000(2)
C79 0.053(3) 0.100(5) 0.046(3) 0.049(4) 0.011(2) -0.006(3)
C80 0.071(4) 0.125(6) 0.062(4) 0.081(4) -0.014(3) -0.036(4)
C81 0.071(4) 0.068(4) 0.087(4) 0.058(4) -0.030(4) -0.037(3)
C82 0.043(3) 0.042(3) 0.067(3) 0.030(2) -0.019(2) -0.018(2)
C83 0.0289(19) 0.0287(19) 0.0306(19) 0.0183(16) -0.0051(15) -0.0076(15)
C84 0.047(2) 0.0275(19) 0.035(2) 0.0215(18) -0.0108(18) -0.0072(16)
C85 0.068(3) 0.046(3) 0.033(2) 0.037(3) -0.016(2) -0.012(2)
C86 0.045(3) 0.047(3) 0.057(3) 0.030(2) -0.022(2) -0.023(2)
C87 0.0225(18) 0.038(2) 0.064(3) 0.0134(17) -0.012(2) -0.015(2)
C88 0.0246(19) 0.038(2) 0.037(2) 0.0166(17) 0.0005(16) -0.0059(17)

loop_
_atom_type_symbol
_atom_type_description
_atom_type_scat_dispersion_real
_atom_type_scat_dispersion_imag
_atom_type_scat_source
C C 0.0033 0.0016 'International Tables Vol C Tables 4.2.6.8 and 6.1.1.4'
H H 0.0000 0.0000 'International Tables Vol C Tables 4.2.6.8 and 6.1.1.4'
P P 0.1023 0.0942 'International Tables Vol C Tables 4.2.6.8 and 6.1.1.4'
Cu Cu 0.3201 1.2651 'International Tables Vol C Tables 4.2.6.8 and 6.1.1.4'
I I -0.4742 1.8119 'International Tables Vol C Tables 4.2.6.8 and 6.1.1.4'
O O 0.0106 0.0060 'International Tables Vol C Tables 4.2.6.8 and 6.1.1.4'

loop_
_geom_angle_atom_site_label_1
_geom_angle_atom_site_label_2
_geom_angle_atom_site_label_3
_geom_angle_site_symmetry_1
_geom_angle_site_symmetry_3
_geom_angle
Cu1 I1 Cu2 . . 73.374(17)
Cu2 I2 Cu1 . . 73.554(17)
P1 Cu1 P2 . . 99.52(3)
P1 Cu1 I1 . . 113.56(3)
P2 Cu1 I1 . . 116.10(3)
P1 Cu1 I2 . . 105.85(3)
P2 Cu1 I2 . . 119.29(3)
I1 Cu1 I2 . . 102.499(17)
P3 Cu2 P4 . . 98.53(3)
P3 Cu2 I2 . . 110.17(3)
P4 Cu2 I2 . . 121.29(3)
P3 Cu2 I1 . . 123.85(3)
P4 Cu2 I1 . . 101.56(3)
I2 Cu2 I1 . . 102.708(17)
C21 P1 C27 . . 99.34(16)
C21 P1 C1 . . 105.39(17)
C27 P1 C1 . . 103.32(17)
C21 P1 Cu1 . . 122.96(13)
C27 P1 Cu1 . . 120.82(13)
C1 P1 Cu1 . . 102.72(11)
C33 P2 C39 . . 100.42(17)
C33 P2 C20 . . 104.31(17)
C39 P2 C20 . . 106.85(16)
C33 P2 Cu1 . . 121.03(12)
C39 P2 Cu1 . . 118.22(13)
C20 P2 Cu1 . . 104.65(11)
C71 P3 C65 . . 101.28(17)
C71 P3 C45 . . 106.87(16)
C65 P3 C45 . . 103.81(16)
C71 P3 Cu2 . . 117.98(12)
C65 P3 Cu2 . . 121.08(12)
C45 P3 Cu2 . . 104.37(11)
C83 P4 C64 . . 107.02(18)
C83 P4 C77 . . 98.44(18)
C64 P4 C77 . . 105.15(19)
C83 P4 Cu2 . . 120.37(14)
C64 P4 Cu2 . . 104.13(13)
C77 P4 Cu2 . . 120.42(15)
C10 C1 C2 . . 119.9(3)
C10 C1 P1 . . 122.8(3)
C2 C1 P1 . . 116.7(3)
C3 C2 C1 . . 121.4(4)
C3 C2 H2 . . 119.3
C1 C2 H2 . . 119.3
C2 C3 C4 . . 120.5(3)
C2 C3 H3 . . 119.7
C4 C3 H3 . . 119.7
C3 C4 C5 . . 121.1(3)
C3 C4 C9 . . 118.9(4)
C5 C4 C9 . . 120.0(4)
C6 C5 C4 . . 120.5(4)
C6 C5 H5 . . 119.8
C4 C5 H5 . . 119.8
C5 C6 C7 . . 120.9(4)
C5 C6 H6 . . 119.5
C7 C6 H6 . . 119.5
C8 C7 C6 . . 119.8(4)
C8 C7 H7 . . 120.1
C6 C7 H7 . . 120.1
C7 C8 C9 . . 121.3(4)
C7 C8 H8 . . 119.4
C9 C8 H8 . . 119.4
C8 C9 C4 . . 117.5(4)
C8 C9 C10 . . 122.8(3)
C4 C9 C10 . . 119.7(4)
C1 C10 C9 . . 119.0(3)
C1 C10 C11 . . 121.4(3)
C9 C10 C11 . . 119.5(3)
C20 C11 C12 . . 119.9(3)
C20 C11 C10 . . 119.6(3)
C12 C11 C10 . . 120.5(3)
C13 C12 C17 . . 118.4(3)
C13 C12 C11 . . 122.3(3)
C17 C12 C11 . . 119.3(3)
C14 C13 C12 . . 121.7(4)
C14 C13 H13 . . 119.2
C12 C13 H13 . . 119.2
C13 C14 C15 . . 119.5(4)
C13 C14 H14 . . 120.3
C15 C14 H14 . . 120.3
C16 C15 C14 . . 120.6(4)
C16 C15 H15 . . 119.7
C14 C15 H15 . . 119.7
C15 C16 C17 . . 120.7(4)
C15 C16 H16 . . 119.7
C17 C16 H16 . . 119.7
C18 C17 C12 . . 119.3(3)
C18 C17 C16 . . 121.6(3)
C12 C17 C16 . . 119.1(4)
C19 C18 C17 . . 121.1(3)
C19 C18 H18 . . 119.5
C17 C18 H18 . . 119.4
C18 C19 C20 . . 121.1(4)
C18 C19 H19 . . 119.4
C20 C19 H19 . . 119.4
C11 C20 C19 . . 119.2(3)
C11 C20 P2 . . 122.6(3)
C19 C20 P2 . . 117.8(3)
C22 C21 C26 . . 119.2(4)
C22 C21 P1 . . 119.5(3)
C26 C21 P1 . . 121.4(3)
C21 C22 C23 . . 119.9(4)
C21 C22 H22 . . 120.1
C23 C22 H22 . . 120.1
C24 C23 C22 . . 120.0(4)
C24 C23 H23 . . 120.0
C22 C23 H23 . . 120.0
C25 C24 C23 . . 120.3(4)
C25 C24 H24 . . 119.8
C23 C24 H24 . . 119.8
C24 C25 C26 . . 120.0(4)
C24 C25 H25 . . 120.0
C26 C25 H25 . . 120.0
C25 C26 C21 . . 120.6(4)
C25 C26 H26 . . 119.7
C21 C26 H26 . . 119.7
C28 C27 C32 . . 119.4(4)
C28 C27 P1 . . 117.9(3)
C32 C27 P1 . . 122.6(3)
C27 C28 C29 . . 119.9(4)
C27 C28 H28 . . 120.0
C29 C28 H28 . . 120.0
C30 C29 C28 . . 119.1(4)
C30 C29 H29 . . 120.5
C28 C29 H29 . . 120.5
C29 C30 C31 . . 121.8(4)
C29 C30 H30 . . 119.1
C31 C30 H30 . . 119.1
C30 C31 C32 . . 119.1(5)
C30 C31 H31 . . 120.5
C32 C31 H31 . . 120.5
C27 C32 C31 . . 120.7(4)
C27 C32 H32 . . 119.6
C31 C32 H32 . . 119.6
C38 C33 C34 . . 119.3(4)
C38 C33 P2 . . 121.7(3)
C34 C33 P2 . . 118.9(3)
C35 C34 C33 . . 120.5(4)
C35 C34 H34 . . 119.8
C33 C34 H34 . . 119.8
C34 C35 C36 . . 119.9(4)
C34 C35 H35 . . 120.1
C36 C35 H35 . . 120.1
C37 C36 C35 . . 119.7(4)
C37 C36 H36 . . 120.1
C35 C36 H36 . . 120.1
C38 C37 C36 . . 120.4(4)
C38 C37 H37 . . 119.8
C36 C37 H37 . . 119.8
C37 C38 C33 . . 120.2(4)
C37 C38 H38 . . 119.9
C33 C38 H38 . . 119.9
C40 C39 C44 . . 118.1(4)
C40 C39 P2 . . 118.6(3)
C44 C39 P2 . . 123.0(3)
C39 C40 C41 . . 120.7(4)
C39 C40 H40 . . 119.6
C41 C40 H40 . . 119.6
C42 C41 C40 . . 120.1(4)
C42 C41 H41 . . 120.0
C40 C41 H41 . . 120.0
C41 C42 C43 . . 120.2(4)
C41 C42 H42 . . 119.9
C43 C42 H42 . . 119.9
C42 C43 C44 . . 120.4(4)
C42 C43 H43 . . 119.8
C44 C43 H43 . . 119.8
C43 C44 C39 . . 120.5(4)
C43 C44 H44 . . 119.8
C39 C44 H44 . . 119.8
C54 C45 C46 . . 118.8(3)
C54 C45 P3 . . 122.8(3)
C46 C45 P3 . . 117.8(3)
C47 C46 C45 . . 121.7(4)
C47 C46 H46 . . 119.2
C45 C46 H46 . . 119.2
C46 C47 C48 . . 120.1(4)
C46 C47 H47 . . 120.0
C48 C47 H47 . . 120.0
C53 C48 C47 . . 119.5(4)
C53 C48 C49 . . 119.1(4)
C47 C48 C49 . . 121.3(4)
C50 C49 C48 . . 119.9(4)
C50 C49 H49 . . 120.0
C48 C49 H49 . . 120.0
C49 C50 C51 . . 121.2(4)
C49 C50 H50 . . 119.4
C51 C50 H50 . . 119.4
C52 C51 C50 . . 119.9(4)
C52 C51 H51 . . 120.0
C50 C51 H51 . . 120.0
C51 C52 C53 . . 120.8(4)
C51 C52 H52 . . 119.6
C53 C52 H52 . . 119.6
C48 C53 C52 . . 118.9(4)
C48 C53 C54 . . 119.2(3)
C52 C53 C54 . . 121.9(3)
C45 C54 C53 . . 120.6(3)
C45 C54 C55 . . 120.9(3)
C53 C54 C55 . . 118.5(3)
C64 C55 C56 . . 120.1(3)
C64 C55 C54 . . 120.1(3)
C56 C55 C54 . . 119.8(3)
C61 C56 C57 . . 119.1(3)
C61 C56 C55 . . 118.9(3)
C57 C56 C55 . . 121.9(3)
C58 C57 C56 . . 120.6(4)
C58 C57 H57 . . 119.7
C56 C57 H57 . . 119.7
C57 C58 C59 . . 120.9(4)
C57 C58 H58 . . 119.6
C59 C58 H58 . . 119.6
C60 C59 C58 . . 119.9(4)
C60 C59 H59 . . 120.1
C58 C59 H59 . . 120.1
C59 C60 C61 . . 120.7(4)
C59 C60 H60 . . 119.6
C61 C60 H60 . . 119.6
C62 C61 C56 . . 119.7(4)
C62 C61 C60 . . 121.4(4)
C56 C61 C60 . . 118.9(4)
C63 C62 C61 . . 120.6(4)
C63 C62 H62 . . 119.7
C61 C62 H62 . . 119.7
C62 C63 C64 . . 121.6(4)
C62 C63 H63 . . 119.2
C64 C63 H63 . . 119.2
C55 C64 C63 . . 118.9(4)
C55 C64 P4 . . 121.7(3)
C63 C64 P4 . . 118.6(3)
C66 C65 C70 . . 118.8(4)
C66 C65 P3 . . 118.1(3)
C70 C65 P3 . . 122.9(3)
C67 C66 C65 . . 120.2(4)
C67 C66 H66 . . 119.9
C65 C66 H66 . . 119.9
C68 C67 C66 . . 120.7(4)
C68 C67 H67 . . 119.7
C66 C67 H67 . . 119.7
C67 C68 C69 . . 119.8(4)
C67 C68 H68 . . 120.1
C69 C68 H68 . . 120.1
C70 C69 C68 . . 119.8(4)
C70 C69 H69 . . 120.1
C68 C69 H69 . . 120.1
C69 C70 C65 . . 120.5(4)
C69 C70 H70 . . 119.7
C65 C70 H70 . . 119.7
C76 C71 C72 . . 119.4(4)
C76 C71 P3 . . 117.9(3)
C72 C71 P3 . . 122.7(3)
C71 C72 C73 . . 120.4(4)
C71 C72 H72 . . 119.8
C73 C72 H72 . . 119.8
C74 C73 C72 . . 120.1(4)
C74 C73 H73 . . 120.0
C72 C73 H73 . . 120.0
C75 C74 C73 . . 119.3(4)
C75 C74 H74 . . 120.3
C73 C74 H74 . . 120.3
C74 C75 C76 . . 120.7(4)
C74 C75 H75 . . 119.6
C76 C75 H75 . . 119.6
C71 C76 C75 . . 120.1(4)
C71 C76 H76 . . 120.0
C75 C76 H76 . . 120.0
C82 C77 C78 . . 119.1(4)
C82 C77 P4 . . 116.9(4)
C78 C77 P4 . . 123.7(3)
C77 C78 C79 . . 119.8(5)
C77 C78 H78 . . 120.1
C79 C78 H78 . . 120.1
C80 C79 C78 . . 120.9(6)
C80 C79 H79 . . 119.6
C78 C79 H79 . . 119.6
C79 C80 C81 . . 120.0(5)
C79 C80 H80 . . 120.0
C81 C80 H80 . . 120.0
C80 C81 C82 . . 120.8(6)
C80 C81 H81 . . 119.6
C82 C81 H81 . . 119.6
C77 C82 C81 . . 119.4(6)
C77 C82 H82 . . 120.3
C81 C82 H82 . . 120.3
C84 C83 C88 . . 119.4(4)
C84 C83 P4 . . 118.2(3)
C88 C83 P4 . . 122.2(3)
C83 C84 C85 . . 119.6(4)
C83 C84 H84 . . 120.2
C85 C84 H84 . . 120.2
C86 C85 C84 . . 120.9(5)
C86 C85 H85 . . 119.6
C84 C85 H85 . . 119.6
C87 C86 C85 . . 119.3(4)
C87 C86 H86 . . 120.3
C85 C86 H86 . . 120.3
C86 C87 C88 . . 120.9(4)
C86 C87 H87 . . 119.6
C88 C87 H87 . . 119.6
C87 C88 C83 . . 119.9(4)
C87 C88 H88 . . 120.1
C83 C88 H88 . . 120.1
O2W O2W O2W 2_765 3_675 60.000(7)
O2W O2W O1W 2_765 . 94.7(6)
O2W O2W O1W 3_675 . 70.3(7)

loop_
_geom_bond_atom_site_label_1
_geom_bond_atom_site_label_2
_geom_bond_site_symmetry_2
_geom_bond_distance
I1 Cu1 . 2.6416(6)
I1 Cu2 . 2.6684(6)
I2 Cu2 . 2.6321(6)
I2 Cu1 . 2.6667(6)
Cu1 P1 . 2.2786(10)
Cu1 P2 . 2.2913(10)
Cu2 P3 . 2.2781(10)
Cu2 P4 . 2.2923(11)
P1 C21 . 1.824(4)
P1 C27 . 1.826(4)
P1 C1 . 1.830(4)
P2 C33 . 1.820(4)
P2 C39 . 1.836(4)
P2 C20 . 1.843(4)
P3 C71 . 1.829(4)
P3 C65 . 1.829(4)
P3 C45 . 1.840(4)
P4 C83 . 1.829(4)
P4 C64 . 1.830(4)
P4 C77 . 1.832(4)
C1 C10 . 1.379(5)
C1 C2 . 1.415(5)
C2 C3 . 1.351(5)
C2 H2 . 0.9500
C3 C4 . 1.408(6)
C3 H3 . 0.9500
C4 C5 . 1.409(5)
C4 C9 . 1.418(5)
C5 C6 . 1.345(6)
C5 H5 . 0.9500
C6 C7 . 1.401(6)
C6 H6 . 0.9500
C7 C8 . 1.370(5)
C7 H7 . 0.9500
C8 C9 . 1.411(5)
C8 H8 . 0.9500
C9 C10 . 1.427(5)
C10 C11 . 1.504(5)
C11 C20 . 1.396(5)
C11 C12 . 1.433(5)
C12 C13 . 1.407(5)
C12 C17 . 1.411(5)
C13 C14 . 1.362(5)
C13 H13 . 0.9500
C14 C15 . 1.415(6)
C14 H14 . 0.9500
C15 C16 . 1.349(6)
C15 H15 . 0.9500
C16 C17 . 1.422(5)
C16 H16 . 0.9500
C17 C18 . 1.410(6)
C18 C19 . 1.360(5)
C18 H18 . 0.9500
C19 C20 . 1.417(5)
C19 H19 . 0.9500
C21 C22 . 1.366(6)
C21 C26 . 1.387(5)
C22 C23 . 1.401(6)
C22 H22 . 0.9500
C23 C24 . 1.365(7)
C23 H23 . 0.9500
C24 C25 . 1.360(7)
C24 H24 . 0.9500
C25 C26 . 1.379(6)
C25 H25 . 0.9500
C26 H26 . 0.9500
C27 C28 . 1.375(6)
C27 C32 . 1.391(6)
C28 C29 . 1.419(6)
C28 H28 . 0.9500
C29 C30 . 1.368(7)
C29 H29 . 0.9500
C30 C31 . 1.368(7)
C30 H30 . 0.9500
C31 C32 . 1.395(5)
C31 H31 . 0.9500
C32 H32 . 0.9500
C33 C38 . 1.388(5)
C33 C34 . 1.391(5)
C34 C35 . 1.382(6)
C34 H34 . 0.9500
C35 C36 . 1.387(6)
C35 H35 . 0.9500
C36 C37 . 1.384(6)
C36 H36 . 0.9500
C37 C38 . 1.380(6)
C37 H37 . 0.9500
C38 H38 . 0.9500
C39 C40 . 1.386(6)
C39 C44 . 1.391(6)
C40 C41 . 1.402(6)
C40 H40 . 0.9500
C41 C42 . 1.353(7)
C41 H41 . 0.9500
C42 C43 . 1.376(7)
C42 H42 . 0.9500
C43 C44 . 1.387(6)
C43 H43 . 0.9500
C44 H44 . 0.9500
C45 C54 . 1.371(5)
C45 C46 . 1.428(5)
C46 C47 . 1.359(6)
C46 H46 . 0.9500
C47 C48 . 1.421(6)
C47 H47 . 0.9500
C48 C53 . 1.402(5)
C48 C49 . 1.421(5)
C49 C50 . 1.367(7)
C49 H49 . 0.9500
C50 C51 . 1.385(6)
C50 H50 . 0.9500
C51 C52 . 1.370(6)
C51 H51 . 0.9500
C52 C53 . 1.415(5)
C52 H52 . 0.9500
C53 C54 . 1.435(5)
C54 C55 . 1.489(5)
C55 C64 . 1.390(5)
C55 C56 . 1.435(5)
C56 C61 . 1.405(5)
C56 C57 . 1.412(5)
C57 C58 . 1.363(5)
C57 H57 . 0.9500
C58 C59 . 1.405(6)
C58 H58 . 0.9500
C59 C60 . 1.359(6)
C59 H59 . 0.9500
C60 C61 . 1.429(6)
C60 H60 . 0.9500
C61 C62 . 1.404(6)
C62 C63 . 1.360(6)
C62 H62 . 0.9500
C63 C64 . 1.408(5)
C63 H63 . 0.9500
C65 C66 . 1.385(5)
C65 C70 . 1.390(5)
C66 C67 . 1.385(6)
C66 H66 . 0.9500
C67 C68 . 1.365(6)
C67 H67 . 0.9500
C68 C69 . 1.387(6)
C68 H68 . 0.9500
C69 C70 . 1.382(6)
C69 H69 . 0.9500
C70 H70 . 0.9500
C71 C76 . 1.376(5)
C71 C72 . 1.381(5)
C72 C73 . 1.386(6)
C72 H72 . 0.9500
C73 C74 . 1.385(6)
C73 H73 . 0.9500
C74 C75 . 1.371(6)
C74 H74 . 0.9500
C75 C76 . 1.389(6)
C75 H75 . 0.9500
C76 H76 . 0.9500
C77 C82 . 1.375(6)
C77 C78 . 1.388(7)
C78 C79 . 1.391(7)
C78 H78 . 0.9500
C79 C80 . 1.343(10)
C79 H79 . 0.9500
C80 C81 . 1.360(10)
C80 H80 . 0.9500
C81 C82 . 1.400(7)
C81 H81 . 0.9500
C82 H82 . 0.9500
C83 C84 . 1.382(6)
C83 C88 . 1.390(6)
C84 C85 . 1.391(6)
C84 H84 . 0.9500
C85 C86 . 1.373(8)
C85 H85 . 0.9500
C86 C87 . 1.371(8)
C86 H86 . 0.9500
C87 C88 . 1.382(6)
C87 H87 . 0.9500
C88 H88 . 0.9500
O1W O2W . 1.810(18)
O2W O2W 2_765 1.74(2)
O2W O2W 3_675 1.74(2)

loop_
_geom_hbond_atom_site_label_D
_geom_hbond_atom_site_label_H
_geom_hbond_atom_site_label_A
_geom_hbond_distance_DH
_geom_hbond_distance_HA
_geom_hbond_distance_DA
_geom_hbond_angle_DHA
C40 H40 I1 0.95 3.02 3.894(4) 153.0

loop_
_geom_torsion_atom_site_label_1
_geom_torsion_atom_site_label_2
_geom_torsion_atom_site_label_3
_geom_torsion_atom_site_label_4
_geom_torsion
Cu2 I1 Cu1 P1 -134.86(3)
Cu2 I1 Cu1 P2 110.65(3)
Cu2 I1 Cu1 I2 -21.158(14)
Cu2 I2 Cu1 P1 140.69(3)
Cu2 I2 Cu1 P2 -108.43(3)
Cu2 I2 Cu1 I1 21.443(15)
Cu1 I2 Cu2 P3 112.49(3)
Cu1 I2 Cu2 P4 -133.42(3)
Cu1 I2 Cu2 I1 -21.236(15)
Cu1 I1 Cu2 P3 -103.77(4)
Cu1 I1 Cu2 P4 147.60(3)
Cu1 I1 Cu2 I2 21.468(15)
P2 Cu1 P1 C21 82.03(14)
I1 Cu1 P1 C21 -42.01(14)
I2 Cu1 P1 C21 -153.68(14)
P2 Cu1 P1 C27 -150.24(14)
I1 Cu1 P1 C27 85.72(15)
I2 Cu1 P1 C27 -25.95(15)
P2 Cu1 P1 C1 -36.05(12)
I1 Cu1 P1 C1 -160.09(11)
I2 Cu1 P1 C1 88.24(11)
P1 Cu1 P2 C33 76.45(14)
I1 Cu1 P2 C33 -161.30(13)
I2 Cu1 P2 C33 -37.86(14)
P1 Cu1 P2 C39 -159.34(15)
I1 Cu1 P2 C39 -37.09(15)
I2 Cu1 P2 C39 86.35(15)
P1 Cu1 P2 C20 -40.64(12)
I1 Cu1 P2 C20 81.60(12)
I2 Cu1 P2 C20 -154.95(12)
P4 Cu2 P3 C71 81.28(14)
I2 Cu2 P3 C71 -150.79(14)
I1 Cu2 P3 C71 -28.88(15)
P4 Cu2 P3 C65 -153.34(14)
I2 Cu2 P3 C65 -25.42(14)
I1 Cu2 P3 C65 96.50(14)
P4 Cu2 P3 C45 -37.10(12)
I2 Cu2 P3 C45 90.83(12)
I1 Cu2 P3 C45 -147.26(12)
P3 Cu2 P4 C83 79.91(15)
I2 Cu2 P4 C83 -40.04(15)
I1 Cu2 P4 C83 -152.82(14)
P3 Cu2 P4 C64 -39.91(12)
I2 Cu2 P4 C64 -159.86(12)
I1 Cu2 P4 C64 87.36(12)
P3 Cu2 P4 C77 -157.32(16)
I2 Cu2 P4 C77 82.73(16)
I1 Cu2 P4 C77 -30.04(16)
C21 P1 C1 C10 -48.5(3)
C27 P1 C1 C10 -152.3(3)
Cu1 P1 C1 C10 81.4(3)
C21 P1 C1 C2 140.7(3)
C27 P1 C1 C2 36.9(3)
Cu1 P1 C1 C2 -89.5(3)
C10 C1 C2 C3 2.9(5)
P1 C1 C2 C3 174.0(3)
C1 C2 C3 C4 4.1(5)
C2 C3 C4 C5 176.5(3)
C2 C3 C4 C9 -4.6(5)
C3 C4 C5 C6 -179.0(4)
C9 C4 C5 C6 2.1(6)
C4 C5 C6 C7 -0.6(6)
C5 C6 C7 C8 -1.5(6)
C6 C7 C8 C9 2.1(6)
C7 C8 C9 C4 -0.6(6)
C7 C8 C9 C10 -179.4(4)
C3 C4 C9 C8 179.7(3)
C5 C4 C9 C8 -1.5(6)
C3 C4 C9 C10 -1.5(5)
C5 C4 C9 C10 177.3(3)
C2 C1 C10 C9 -9.0(5)
P1 C1 C10 C9 -179.5(3)
C2 C1 C10 C11 165.7(3)
P1 C1 C10 C11 -4.8(5)
C8 C9 C10 C1 -173.0(3)
C4 C9 C10 C1 8.3(5)
C8 C9 C10 C11 12.3(5)
C4 C9 C10 C11 -166.5(3)
C1 C10 C11 C20 -70.8(4)
C9 C10 C11 C20 103.9(4)
C1 C10 C11 C12 111.0(4)
C9 C10 C11 C12 -74.3(4)
C20 C11 C12 C13 -176.4(3)
C10 C11 C12 C13 1.8(5)
C20 C11 C12 C17 3.9(5)
C10 C11 C12 C17 -177.9(3)
C17 C12 C13 C14 0.1(5)
C11 C12 C13 C14 -179.6(3)
C12 C13 C14 C15 0.8(6)
C13 C14 C15 C16 -0.6(6)
C14 C15 C16 C17 -0.5(6)
C13 C12 C17 C18 178.3(3)
C11 C12 C17 C18 -2.0(5)
C13 C12 C17 C16 -1.2(5)
C11 C12 C17 C16 178.5(3)
C15 C16 C17 C18 -178.0(4)
C15 C16 C17 C12 1.4(6)
C12 C17 C18 C19 -0.7(6)
C16 C17 C18 C19 178.7(4)
C17 C18 C19 C20 1.6(6)
C12 C11 C20 C19 -3.1(5)
C10 C11 C20 C19 178.7(3)
C12 C11 C20 P2 -175.5(3)
C10 C11 C20 P2 6.3(5)
C18 C19 C20 C11 0.3(5)
C18 C19 C20 P2 173.1(3)
C33 P2 C20 C11 -53.6(3)
C39 P2 C20 C11 -159.4(3)
Cu1 P2 C20 C11 74.5(3)
C33 P2 C20 C19 133.9(3)
C39 P2 C20 C19 28.1(3)
Cu1 P2 C20 C19 -98.1(3)
C27 P1 C21 C22 -115.1(3)
C1 P1 C21 C22 138.2(3)
Cu1 P1 C21 C22 21.4(4)
C27 P1 C21 C26 64.5(3)
C1 P1 C21 C26 -42.2(3)
Cu1 P1 C21 C26 -158.9(2)
C26 C21 C22 C23 0.1(6)
P1 C21 C22 C23 179.8(3)
C21 C22 C23 C24 0.6(7)
C22 C23 C24 C25 -1.1(7)
C23 C24 C25 C26 0.8(6)
C24 C25 C26 C21 -0.1(6)
C22 C21 C26 C25 -0.4(5)
P1 C21 C26 C25 180.0(3)
C21 P1 C27 C28 105.1(3)
C1 P1 C27 C28 -146.5(3)
Cu1 P1 C27 C28 -32.6(3)
C21 P1 C27 C32 -71.2(4)
C1 P1 C27 C32 37.1(4)
Cu1 P1 C27 C32 151.0(3)
C32 C27 C28 C29 1.5(6)
P1 C27 C28 C29 -175.0(3)
C27 C28 C29 C30 -1.2(6)
C28 C29 C30 C31 0.3(6)
C29 C30 C31 C32 0.3(7)
C28 C27 C32 C31 -1.0(6)
P1 C27 C32 C31 175.4(3)
C30 C31 C32 C27 0.1(7)
C39 P2 C33 C38 71.3(3)
C20 P2 C33 C38 -39.3(3)
Cu1 P2 C33 C38 -156.5(3)
C39 P2 C33 C34 -106.5(3)
C20 P2 C33 C34 142.9(3)
Cu1 P2 C33 C34 25.6(3)
C38 C33 C34 C35 -0.7(5)
P2 C33 C34 C35 177.2(3)
C33 C34 C35 C36 0.4(6)
C34 C35 C36 C37 -0.1(6)
C35 C36 C37 C38 0.1(6)
C36 C37 C38 C33 -0.4(6)
C34 C33 C38 C37 0.7(5)
P2 C33 C38 C37 -177.1(3)
C33 P2 C39 C40 166.7(3)
C20 P2 C39 C40 -84.7(3)
Cu1 P2 C39 C40 32.8(4)
C33 P2 C39 C44 -6.8(4)
C20 P2 C39 C44 101.8(4)
Cu1 P2 C39 C44 -140.7(3)
C44 C39 C40 C41 -0.7(6)
P2 C39 C40 C41 -174.5(3)
C39 C40 C41 C42 0.0(7)
C40 C41 C42 C43 1.2(7)
C41 C42 C43 C44 -1.7(8)
C42 C43 C44 C39 1.0(7)
C40 C39 C44 C43 0.2(6)
P2 C39 C44 C43 173.7(3)
C71 P3 C45 C54 -48.9(3)
C65 P3 C45 C54 -155.4(3)
Cu2 P3 C45 C54 76.9(3)
C71 P3 C45 C46 140.7(3)
C65 P3 C45 C46 34.1(3)
Cu2 P3 C45 C46 -93.6(3)
C54 C45 C46 C47 2.2(6)
P3 C45 C46 C47 173.0(3)
C45 C46 C47 C48 1.2(6)
C46 C47 C48 C53 -1.5(6)
C46 C47 C48 C49 -178.6(4)
C53 C48 C49 C50 2.9(6)
C47 C48 C49 C50 -179.9(4)
C48 C49 C50 C51 -0.9(6)
C49 C50 C51 C52 -1.0(7)
C50 C51 C52 C53 0.7(6)
C47 C48 C53 C52 179.7(3)
C49 C48 C53 C52 -3.1(6)
C47 C48 C53 C54 -1.4(6)
C49 C48 C53 C54 175.8(3)
C51 C52 C53 C48 1.3(6)
C51 C52 C53 C54 -177.5(4)
C46 C45 C54 C53 -5.1(5)
P3 C45 C54 C53 -175.5(3)
C46 C45 C54 C55 173.0(3)
P3 C45 C54 C55 2.7(5)
C48 C53 C54 C45 4.8(5)
C52 C53 C54 C45 -176.3(3)
C48 C53 C54 C55 -173.4(3)
C52 C53 C54 C55 5.5(5)
C45 C54 C55 C64 -72.9(5)
C53 C54 C55 C64 105.3(4)
C45 C54 C55 C56 104.0(4)
C53 C54 C55 C56 -77.8(4)
C64 C55 C56 C61 4.0(5)
C54 C55 C56 C61 -172.9(3)
C64 C55 C56 C57 -178.5(3)
C54 C55 C56 C57 4.7(5)
C61 C56 C57 C58 -0.5(6)
C55 C56 C57 C58 -178.1(4)
C56 C57 C58 C59 0.5(6)
C57 C58 C59 C60 0.2(6)
C58 C59 C60 C61 -0.7(6)
C57 C56 C61 C62 -178.4(4)
C55 C56 C61 C62 -0.8(6)
C57 C56 C61 C60 0.0(5)
C55 C56 C61 C60 177.6(3)
C59 C60 C61 C62 179.0(4)
C59 C60 C61 C56 0.6(6)
C56 C61 C62 C63 -1.0(6)
C60 C61 C62 C63 -179.4(4)
C61 C62 C63 C64 -0.3(7)
C56 C55 C64 C63 -5.3(6)
C54 C55 C64 C63 171.6(4)
C56 C55 C64 P4 -174.8(3)
C54 C55 C64 P4 2.1(5)
C62 C63 C64 C55 3.5(7)
C62 C63 C64 P4 173.3(3)
C83 P4 C64 C55 -50.2(4)
C77 P4 C64 C55 -154.2(3)
Cu2 P4 C64 C55 78.3(3)
C83 P4 C64 C63 140.2(3)
C77 P4 C64 C63 36.2(4)
Cu2 P4 C64 C63 -91.3(3)
C71 P3 C65 C66 107.0(3)
C45 P3 C65 C66 -142.3(3)
Cu2 P3 C65 C66 -25.8(3)
C71 P3 C65 C70 -68.7(4)
C45 P3 C65 C70 42.0(4)
Cu2 P3 C65 C70 158.5(3)
C70 C65 C66 C67 2.8(6)
P3 C65 C66 C67 -173.1(3)
C65 C66 C67 C68 -0.7(6)
C66 C67 C68 C69 -1.9(7)
C67 C68 C69 C70 2.4(6)
C68 C69 C70 C65 -0.3(6)
C66 C65 C70 C69 -2.3(6)
P3 C65 C70 C69 173.4(3)
C65 P3 C71 C76 -123.4(3)
C45 P3 C71 C76 128.2(3)
Cu2 P3 C71 C76 11.2(4)
C65 P3 C71 C72 55.3(4)
C45 P3 C71 C72 -53.1(4)
Cu2 P3 C71 C72 -170.1(3)
C76 C71 C72 C73 -0.9(6)
P3 C71 C72 C73 -179.5(3)
C71 C72 C73 C74 1.7(7)
C72 C73 C74 C75 -1.6(7)
C73 C74 C75 C76 0.7(7)
C72 C71 C76 C75 0.0(6)
P3 C71 C76 C75 178.7(3)
C74 C75 C76 C71 0.1(7)
C83 P4 C77 C82 95.4(4)
C64 P4 C77 C82 -154.3(3)
Cu2 P4 C77 C82 -37.4(4)
C83 P4 C77 C78 -78.1(4)
C64 P4 C77 C78 32.2(4)
Cu2 P4 C77 C78 149.1(3)
C82 C77 C78 C79 -0.7(7)
P4 C77 C78 C79 172.7(4)
C77 C78 C79 C80 0.1(9)
C78 C79 C80 C81 0.9(9)
C79 C80 C81 C82 -1.4(9)
C78 C77 C82 C81 0.2(7)
P4 C77 C82 C81 -173.6(4)
C80 C81 C82 C77 0.9(8)
C64 P4 C83 C84 135.9(3)
C77 P4 C83 C84 -115.4(3)
Cu2 P4 C83 C84 17.5(4)
C64 P4 C83 C88 -48.6(4)
C77 P4 C83 C88 60.2(4)
Cu2 P4 C83 C88 -167.0(3)
C88 C83 C84 C85 0.8(6)
P4 C83 C84 C85 176.4(3)
C83 C84 C85 C86 0.0(7)
C84 C85 C86 C87 -0.9(7)
C85 C86 C87 C88 0.9(7)
C86 C87 C88 C83 -0.1(6)
C84 C83 C88 C87 -0.8(6)
P4 C83 C88 C87 -176.3(3)

loop_
_platon_squeeze_void_nr
_platon_squeeze_void_average_x
_platon_squeeze_void_average_y
_platon_squeeze_void_average_z
_platon_squeeze_void_volume
_platon_squeeze_void_count_electrons
_platon_squeeze_void_content
1 0.000 0.000 0.011 167 20 '2 H2O'
2 0.333 0.667 0.172 13 1 ' '
3 0.667 0.333 0.165 11 1 ' '
4 0.127 0.830 0.254 20 2 ' '
5 0.170 0.297 0.254 20 2 ' '
6 0.703 0.873 0.254 20 2 ' '
7 0.000 0.000 0.511 167 20 '2 H2O'
8 0.333 0.667 0.401 10 1 ' '
9 0.333 0.667 0.666 11 1 ' '
10 0.667 0.333 0.672 13 1 ' '
11 0.297 0.127 0.754 20 2 ' '
12 0.830 0.703 0.754 20 2 ' '
13 0.873 0.170 0.754 20 2 ' '
14 0.667 0.333 0.901 10 1 ' '
